data_4020781
loop_
_publ_author_name
'Ravi S. Orugunty'
'Dennis L. Wright'
'Merle A. Battiste'
'Richard J. Helmich'
'Khalil Abboud'

_publ_section_title
;
 Bicyclo[3.2.1]octane Synthons from Cyclopropenes:
 Functionalization of Cycloadducts by Nucleophilic Additions
;
_journal_name_full 'Journal of Organic Chemistry'
_journal_page_first 406
_journal_page_last 416
_journal_paper_doi 10.1021/jo035240m
_journal_volume 69
_journal_year 2004
_chemical_formula_sum 'C16 H16 Br2 O5'
_chemical_formula_weight 448.11
_space_group_IT_number 33
_symmetry_cell_setting orthorhombic
_symmetry_space_group_name_Hall 'P 2c -2n'
_symmetry_space_group_name_H-M 'P n a 21'
_cell_angle_alpha 90.00
_cell_angle_beta 90.00
_cell_angle_gamma 90.00
_cell_formula_units_Z 4
_cell_length_a 7.2803(4)
_cell_length_b 26.718(2)
_cell_length_c 8.5720(5)
_cell_measurement_temperature 193(2)
_cell_volume 1667.4(2)
_diffrn_ambient_temperature 193(2)
_exptl_crystal_density_diffrn 1.785
_cod_depositor_comments
;
The following automatic conversions were performed:
'_symmetry_cell_setting' value 'Orthorhombic' changed to 'orthorhombic'
according to '/home/saulius/struct/CIF-dictionaries/cif_core.dic'
dictionary named 'cif_core.dic' version 2.4.1 from 2010-06-29.

Automatic conversion script
Id: cif_fix_enum 1527 2010-12-29 10:47:43Z saulius 
;
_cod_database_code 4020781

loop_
_symmetry_equiv_pos_as_xyz
'x, y, z'
'-x, -y, z+1/2'
'x+1/2, -y+1/2, z'
'-x+1/2, y+1/2, z+1/2'

loop_
_atom_site_label
_atom_site_type_symbol
_atom_site_fract_x
_atom_site_fract_y
_atom_site_fract_z
_atom_site_U_iso_or_equiv
_atom_site_adp_type
_atom_site_occupancy
_atom_site_symmetry_multiplicity
_atom_site_calc_flag
_atom_site_refinement_flags
_atom_site_disorder_assembly
_atom_site_disorder_group
Br1 Br 0.85283(4) 0.453847(11) 0.73304(5) 0.03498(9) Uani 1 1 d . . .
Br2 Br 0.44611(6) 0.479703(14) 0.92140(5) 0.04911(12) Uani 1 1 d . . .
O1 O 0.8772(3) 0.33848(9) 0.8582(3) 0.0242(5) Uani 1 1 d . . .
H1 H 0.8263 0.3463 0.9559 0.036 Uiso 1 1 d R . .
O2 O 0.5016(3) 0.33060(8) 0.9421(3) 0.0302(5) Uani 1 1 d . . .
O3 O 0.6087(3) 0.39979(8) 0.4637(3) 0.0267(5) Uani 1 1 d . . .
O4 O 0.7882(3) 0.38253(9) 0.1811(2) 0.0306(5) Uani 1 1 d . . .
O5 O 1.0363(3) 0.31110(10) 0.1535(3) 0.0333(5) Uani 1 1 d . . .
C1 C 0.7317(4) 0.35100(10) 0.7532(3) 0.0183(5) Uani 1 1 d . . .
C2 C 0.6765(4) 0.40496(10) 0.7864(3) 0.0206(6) Uani 1 1 d . . .
C3 C 0.5234(5) 0.41565(12) 0.8630(4) 0.0271(6) Uani 1 1 d . . .
C4 C 0.3927(4) 0.37350(13) 0.9029(4) 0.0320(7) Uani 1 1 d . . .
H4A H 0.3050 0.3828 0.9878 0.038 Uiso 1 1 calc R . .
C5 C 0.2961(4) 0.35729(14) 0.7563(5) 0.0368(8) Uani 1 1 d . . .
H5A H 0.1809 0.3691 0.7196 0.044 Uiso 1 1 calc R . .
C6 C 0.4019(4) 0.32357(13) 0.6882(4) 0.0302(7) Uani 1 1 d . . .
H6A H 0.3776 0.3071 0.5921 0.036 Uiso 1 1 calc R . .
C7 C 0.5681(4) 0.31585(12) 0.7906(4) 0.0249(6) Uani 1 1 d . . .
H7A H 0.6074 0.2800 0.7903 0.030 Uiso 1 1 calc R . .
C8 C 0.8044(4) 0.34019(11) 0.5899(3) 0.0183(6) Uani 1 1 d . . .
C9 C 0.7449(4) 0.36437(11) 0.4530(3) 0.0211(6) Uani 1 1 d . . .
C10 C 0.8308(4) 0.35505(12) 0.3124(3) 0.0245(6) Uani 1 1 d . . .
C11 C 0.9655(4) 0.31744(12) 0.2990(4) 0.0244(6) Uani 1 1 d . . .
C12 C 1.0155(4) 0.29049(11) 0.4320(4) 0.0240(6) Uani 1 1 d . . .
H12A H 1.1012 0.2638 0.4253 0.029 Uiso 1 1 calc R . .
C13 C 0.9384(4) 0.30335(11) 0.5730(3) 0.0214(6) Uani 1 1 d . . .
H13A H 0.9787 0.2862 0.6638 0.026 Uiso 1 1 calc R . .
C14 C 0.4575(5) 0.39393(15) 0.3564(5) 0.0384(8) Uani 1 1 d . . .
H14A H 0.4795 0.4144 0.2634 0.058 Uiso 1 1 calc R . .
H14B H 0.3434 0.4047 0.4069 0.058 Uiso 1 1 calc R . .
H14C H 0.4469 0.3587 0.3261 0.058 Uiso 1 1 calc R . .
C15 C 0.8857(6) 0.42926(15) 0.1757(5) 0.0413(9) Uani 1 1 d . . .
H15A H 0.8728 0.4465 0.2760 0.062 Uiso 1 1 calc R . .
H15B H 0.8347 0.4502 0.0925 0.062 Uiso 1 1 calc R . .
H15C H 1.0160 0.4229 0.1549 0.062 Uiso 1 1 calc R . .
C16 C 1.1704(5) 0.27283(13) 0.1331(4) 0.0322(7) Uani 1 1 d . . .
H16A H 1.2740 0.2789 0.2036 0.048 Uiso 1 1 calc R . .
H16B H 1.2140 0.2731 0.0250 0.048 Uiso 1 1 calc R . .
H16C H 1.1155 0.2402 0.1568 0.048 Uiso 1 1 calc R . .

loop_
_atom_site_aniso_label
_atom_site_aniso_U_11
_atom_site_aniso_U_22
_atom_site_aniso_U_33
_atom_site_aniso_U_23
_atom_site_aniso_U_13
_atom_site_aniso_U_12
Br1 0.04299(17) 0.02725(15) 0.03470(15) 0.00310(16) -0.00133(17) -0.01077(13)
Br2 0.0592(2) 0.03249(18) 0.0557(2) -0.01126(18) 0.0039(2) 0.01394(16)
O1 0.0242(11) 0.0330(12) 0.0154(9) 0.0000(9) -0.0030(8) 0.0018(9)
O2 0.0342(11) 0.0296(11) 0.0269(11) 0.0019(10) 0.0117(10) -0.0030(9)
O3 0.0273(10) 0.0277(11) 0.0252(11) -0.0010(9) -0.0071(9) 0.0094(9)
O4 0.0441(13) 0.0302(12) 0.0176(9) 0.0061(9) -0.0068(9) 0.0003(11)
O5 0.0435(15) 0.0367(13) 0.0195(11) -0.0029(9) 0.0061(10) 0.0078(11)
C1 0.0209(12) 0.0172(12) 0.0167(14) 0.0003(11) -0.0018(11) 0.0003(10)
C2 0.0245(14) 0.0141(13) 0.0231(13) -0.0004(10) -0.0048(11) -0.0034(10)
C3 0.0361(17) 0.0206(14) 0.0245(14) -0.0031(11) -0.0003(13) 0.0017(12)
C4 0.0278(15) 0.0316(16) 0.0366(18) -0.0055(15) 0.0098(14) 0.0021(13)
C5 0.0191(13) 0.0400(18) 0.051(2) -0.0020(17) 0.0031(14) -0.0048(12)
C6 0.0230(14) 0.0302(17) 0.0373(18) -0.0016(13) -0.0035(12) -0.0077(12)
C7 0.0284(15) 0.0221(15) 0.0243(14) -0.0023(11) 0.0047(12) -0.0024(12)
C8 0.0181(13) 0.0193(14) 0.0176(13) -0.0011(11) -0.0037(11) -0.0022(11)
C9 0.0217(13) 0.0210(13) 0.0205(14) -0.0001(11) -0.0076(11) 0.0036(11)
C10 0.0306(16) 0.0233(16) 0.0196(15) 0.0036(11) -0.0061(12) -0.0007(12)
C11 0.0282(16) 0.0264(17) 0.0186(13) -0.0025(12) 0.0007(12) 0.0006(12)
C12 0.0237(13) 0.0251(14) 0.0232(14) -0.0026(13) 0.0011(12) 0.0033(11)
C13 0.0232(14) 0.0227(14) 0.0183(13) 0.0018(11) -0.0054(11) 0.0045(11)
C14 0.0331(18) 0.040(2) 0.0418(18) 0.0038(16) -0.0178(15) 0.0070(14)
C15 0.060(2) 0.0322(19) 0.0318(16) 0.0093(15) -0.0040(17) -0.0042(17)
C16 0.0344(17) 0.0325(17) 0.0296(16) -0.0053(14) 0.0104(13) 0.0000(14)

loop_
_geom_bond_atom_site_label_1
_geom_bond_atom_site_label_2
_geom_bond_distance
_geom_bond_site_symmetry_2
_geom_bond_publ_flag
Br1 C2 1.888(3) . ?
Br2 C3 1.870(3) . ?
O1 C1 1.429(3) . ?
O1 H1 0.9401 . ?
O2 C4 1.434(4) . ?
O2 C7 1.441(4) . ?
O3 C9 1.374(3) . ?
O3 C14 1.443(4) . ?
O4 C10 1.379(4) . ?
O4 C15 1.437(5) . ?
O5 C11 1.360(4) . ?
O5 C16 1.424(4) . ?
C1 C2 1.523(4) . ?
C1 C8 1.524(4) . ?
C1 C7 1.550(4) . ?
C2 C3 1.325(4) . ?
C3 C4 1.513(5) . ?
C4 C5 1.504(5) . ?
C4 H4A 1.0000 . ?
C5 C6 1.321(5) . ?
C5 H5A 0.9500 . ?
C6 C7 1.509(5) . ?
C6 H6A 0.9500 . ?
C7 H7A 1.0000 . ?
C8 C13 1.393(4) . ?
C8 C9 1.408(4) . ?
C9 C10 1.381(4) . ?
C10 C11 1.409(4) . ?
C11 C12 1.397(4) . ?
C12 C13 1.376(4) . ?
C12 H12A 0.9500 . ?
C13 H13A 0.9500 . ?
C14 H14A 0.9800 . ?
C14 H14B 0.9800 . ?
C14 H14C 0.9800 . ?
C15 H15A 0.9800 . ?
C15 H15B 0.9800 . ?
C15 H15C 0.9800 . ?
C16 H16A 0.9800 . ?
C16 H16B 0.9800 . ?
C16 H16C 0.9800 . ?

loop_
_cod_related_entry_id
_cod_related_entry_database
_cod_related_entry_code
1 ChemSpider 4421696
